data_4071954
loop_
_publ_author_name
'Matsuzawa, Hiroshi'
'Tanabe, Yoshiaki'
'Miyake, Yoshihiro'
'Nishibayashi, Yoshiaki'

_publ_section_title
;
 Synthesis of Optically
 ActiveN,N,N&#x2032;,N&#x2032;-Tetraphenyl-1,1&#x2032;-binaphthyl-2,2&#x2032;-diamine
 Derivatives as Analogues of BINAP
;
_journal_issue 15
_journal_name_full Organometallics
_journal_page_first 4021
_journal_paper_doi 10.1021/om800485s
_journal_volume 27
_journal_year 2008
_chemical_absolute_configuration 'CHOOSE rm ad rmad syn or unk'
_chemical_formula_moiety 'C44 H32 N2 '
_chemical_formula_sum 'C44 H32 N2'
_chemical_formula_weight 588.75
_space_group_IT_number 19
_symmetry_cell_setting orthorhombic
_symmetry_Int_Tables_number 19
_symmetry_space_group_name_Hall 'P 2ac 2ab'
_symmetry_space_group_name_H-M 'P 21 21 21'
_cell_angle_alpha 90.0000
_cell_angle_beta 90.0000
_cell_angle_gamma 90.0000
_cell_formula_units_Z 4
_cell_length_a 9.0367(12)
_cell_length_b 10.8324(15)
_cell_length_c 32.327(4)
_cell_measurement_reflns_used 12844
_cell_measurement_temperature 173.1
_cell_measurement_theta_max 27.4
_cell_measurement_theta_min 3.0
_cell_volume 3164.5(7)
_computing_cell_refinement PROCESS-AUTO
_computing_data_collection PROCESS-AUTO
_computing_data_reduction CrystalStructure
_computing_publication_material 'CrystalStructure 3.8'
_computing_structure_refinement CRYSTALS
_computing_structure_solution SHELXS97
_diffrn_detector_area_resol_mean 10.00
_diffrn_measured_fraction_theta_full 0.995
_diffrn_measured_fraction_theta_max 0.995
_diffrn_measurement_device_type 'Rigaku RAXIS-RAPID'
_diffrn_measurement_method \w
_diffrn_radiation_type 'Mo K\a'
_diffrn_radiation_wavelength 0.71075
_diffrn_reflns_av_R_equivalents 0.171
_diffrn_reflns_limit_h_max 11
_diffrn_reflns_limit_h_min -11
_diffrn_reflns_limit_k_max 14
_diffrn_reflns_limit_k_min -13
_diffrn_reflns_limit_l_max 41
_diffrn_reflns_limit_l_min -41
_diffrn_reflns_number 30757
_diffrn_reflns_theta_full 27.41
_diffrn_reflns_theta_max 27.41
_exptl_absorpt_coefficient_mu 0.071
_exptl_absorpt_correction_T_max 0.993
_exptl_absorpt_correction_T_min 0.544
_exptl_absorpt_correction_type multi-scan
_exptl_absorpt_process_details
;
    Higashi, T. (1995). Program for Absorption Correction.
    Rigaku Corporation, Tokyo, Japan.
;
_exptl_crystal_colour colorless
_exptl_crystal_density_diffrn 1.236
_exptl_crystal_density_method 'not measured'
_exptl_crystal_description platelet
_exptl_crystal_F_000 1240.00
_exptl_crystal_size_max 0.25
_exptl_crystal_size_mid 0.20
_exptl_crystal_size_min 0.10
_refine_diff_density_max 1.09
_refine_diff_density_min -1.02
_refine_ls_abs_structure_details 'Flack, H. D. (1983), Acta Cryst. A39, 876-881.  3114 Friedel Pairs'
_refine_ls_abs_structure_Flack 4(9)
_refine_ls_extinction_method none
_refine_ls_goodness_of_fit_ref 1.000
_refine_ls_hydrogen_treatment refall
_refine_ls_number_parameters 448
_refine_ls_number_reflns 7163
_refine_ls_R_factor_gt 0.0419
_refine_ls_shift/su_max 0.0002
_refine_ls_structure_factor_coef Fsqd
_refine_ls_weighting_details 'w = 1/[0.0010Fo^2^ + 0.2170\s(Fo^2^)]/(4Fo^2^)'
_refine_ls_weighting_scheme calc
_refine_ls_wR_factor_ref 0.1739
_reflns_number_gt 2002
_reflns_number_total 7163
_reflns_threshold_expression F^2^>2.0\s(F^2^)
_cod_data_source_file om800485s-file005.cif
_cod_data_source_block '_4aa'
_cod_original_formula_sum 'C44 H32 N2 '
_cod_database_code 4071954

loop_
_symmetry_equiv_pos_site_id
_symmetry_equiv_pos_as_xyz
1 +X,+Y,+Z
2 1/2+X,1/2-Y,-Z
3 -X,1/2+Y,1/2-Z
4 1/2-X,-Y,1/2+Z

loop_
_atom_site_label
_atom_site_type_symbol
_atom_site_fract_x
_atom_site_fract_y
_atom_site_fract_z
_atom_site_U_iso_or_equiv
_atom_site_adp_type
_atom_site_occupancy
_atom_site_symmetry_multiplicity
_atom_site_calc_flag
_atom_site_refinement_flags
N(1) N 1.0240(3) 0.3237(3) 0.35206(9) 0.0413(10) Uani 1.00 1 d .
N(2) N 0.6489(3) 0.3938(3) 0.33974(9) 0.0453(10) Uani 1.00 1 d .
C(1) C 1.0732(5) 0.3456(4) 0.31061(11) 0.0437(13) Uani 1.00 1 d .
C(2) C 1.0036(5) 0.4372(4) 0.28763(12) 0.0540(14) Uani 1.00 1 d .
C(3) C 1.0471(5) 0.4593(5) 0.24731(13) 0.0716(18) Uani 1.00 1 d .
C(4) C 1.1588(6) 0.3900(5) 0.22978(14) 0.0790(19) Uani 1.00 1 d .
C(5) C 1.2276(5) 0.2991(5) 0.25289(14) 0.0707(17) Uani 1.00 1 d .
C(6) C 1.1850(5) 0.2770(4) 0.29321(11) 0.0556(14) Uani 1.00 1 d .
C(7) C 1.0655(4) 0.2104(4) 0.37188(11) 0.0405(12) Uani 1.00 1 d .
C(8) C 1.1517(4) 0.2119(4) 0.40723(11) 0.0445(12) Uani 1.00 1 d .
C(9) C 1.1936(4) 0.1024(4) 0.42564(12) 0.0484(13) Uani 1.00 1 d .
C(10) C 1.1519(5) -0.0082(4) 0.40830(13) 0.0546(14) Uani 1.00 1 d .
C(11) C 1.0633(5) -0.0091(4) 0.37331(13) 0.0588(15) Uani 1.00 1 d .
C(12) C 1.0187(5) 0.0995(4) 0.35543(12) 0.0518(14) Uani 1.00 1 d .
C(13) C 0.9821(4) 0.4254(3) 0.37761(11) 0.0384(12) Uani 1.00 1 d .
C(14) C 1.0667(5) 0.5351(4) 0.37704(13) 0.0513(14) Uani 1.00 1 d .
C(15) C 1.0331(5) 0.6307(4) 0.40260(13) 0.0538(14) Uani 1.00 1 d .
C(16) C 0.9168(5) 0.6216(4) 0.43147(12) 0.0457(13) Uani 1.00 1 d .
C(17) C 0.8803(6) 0.7189(4) 0.45880(14) 0.0609(16) Uani 1.00 1 d .
C(18) C 0.7665(6) 0.7084(4) 0.48613(14) 0.0664(17) Uani 1.00 1 d .
C(19) C 0.6814(5) 0.6014(4) 0.48724(12) 0.0563(14) Uani 1.00 1 d .
C(20) C 0.7128(5) 0.5050(4) 0.46125(11) 0.0468(13) Uani 1.00 1 d .
C(21) C 0.8304(4) 0.5129(3) 0.43241(11) 0.0384(11) Uani 1.00 1 d .
C(22) C 0.8632(4) 0.4140(3) 0.40412(11) 0.0359(11) Uani 1.00 1 d .
C(23) C 0.7616(4) 0.3065(3) 0.40172(11) 0.0380(11) Uani 1.00 1 d .
C(24) C 0.7573(4) 0.2160(3) 0.43453(11) 0.0392(11) Uani 1.00 1 d .
C(25) C 0.8511(4) 0.2257(3) 0.46966(11) 0.0459(12) Uani 1.00 1 d .
C(26) C 0.8353(5) 0.1444(4) 0.50221(12) 0.0553(15) Uani 1.00 1 d .
C(27) C 0.7290(6) 0.0496(4) 0.50011(15) 0.0658(17) Uani 1.00 1 d .
C(28) C 0.6435(6) 0.0351(4) 0.46635(15) 0.0649(16) Uani 1.00 1 d .
C(29) C 0.6540(5) 0.1162(3) 0.43232(13) 0.0493(13) Uani 1.00 1 d .
C(30) C 0.5645(5) 0.1061(4) 0.39716(15) 0.0616(16) Uani 1.00 1 d .
C(31) C 0.5673(5) 0.1936(4) 0.36680(14) 0.0543(15) Uani 1.00 1 d .
C(32) C 0.6618(4) 0.2943(3) 0.36927(12) 0.0424(12) Uani 1.00 1 d .
C(33) C 0.5987(4) 0.5095(4) 0.35600(11) 0.0423(13) Uani 1.00 1 d .
C(34) C 0.4787(5) 0.5128(4) 0.38209(12) 0.0506(14) Uani 1.00 1 d .
C(35) C 0.4348(5) 0.6229(4) 0.40059(14) 0.0584(15) Uani 1.00 1 d .
C(36) C 0.5128(5) 0.7294(4) 0.39261(13) 0.0584(16) Uani 1.00 1 d .
C(37) C 0.6304(5) 0.7274(4) 0.36531(14) 0.0591(16) Uani 1.00 1 d .
C(38) C 0.6741(5) 0.6180(4) 0.34721(12) 0.0487(13) Uani 1.00 1 d .
C(39) C 0.6429(5) 0.3687(4) 0.29677(12) 0.0505(14) Uani 1.00 1 d .
C(40) C 0.7065(5) 0.2619(4) 0.28076(13) 0.0602(16) Uani 1.00 1 d .
C(41) C 0.7073(6) 0.2400(6) 0.23864(14) 0.082(2) Uani 1.00 1 d .
C(42) C 0.6454(7) 0.3255(6) 0.21193(16) 0.087(2) Uani 1.00 1 d .
C(43) C 0.5826(6) 0.4309(5) 0.22741(14) 0.077(2) Uani 1.00 1 d .
C(44) C 0.5788(5) 0.4531(4) 0.26944(12) 0.0607(16) Uani 1.00 1 d .
H(1) H 0.9262 0.4845 0.2996 0.065 Uiso 1.00 1 c R
H(2) H 1.0000 0.5223 0.2317 0.086 Uiso 1.00 1 c R
H(3) H 1.1883 0.4046 0.2020 0.095 Uiso 1.00 1 c R
H(4) H 1.3048 0.2515 0.2409 0.085 Uiso 1.00 1 c R
H(5) H 1.2329 0.2146 0.3089 0.067 Uiso 1.00 1 c R
H(6) H 1.1821 0.2884 0.4188 0.053 Uiso 1.00 1 c R
H(7) H 1.2512 0.1034 0.4502 0.058 Uiso 1.00 1 c R
H(8) H 1.1837 -0.0838 0.4203 0.066 Uiso 1.00 1 c R
H(9) H 1.0331 -0.0855 0.3616 0.071 Uiso 1.00 1 c R
H(10) H 0.9560 0.0984 0.3318 0.062 Uiso 1.00 1 c R
H(11) H 1.1480 0.5421 0.3586 0.062 Uiso 1.00 1 c R
H(12) H 1.0889 0.7049 0.4010 0.065 Uiso 1.00 1 c R
H(13) H 0.9364 0.7931 0.4581 0.073 Uiso 1.00 1 c R
H(14) H 0.7450 0.7744 0.5045 0.080 Uiso 1.00 1 c R
H(15) H 0.6012 0.5952 0.5061 0.068 Uiso 1.00 1 c R
H(16) H 0.6549 0.4319 0.4626 0.056 Uiso 1.00 1 c R
H(17) H 0.9247 0.2883 0.4707 0.055 Uiso 1.00 1 c R
H(18) H 0.8962 0.1523 0.5260 0.066 Uiso 1.00 1 c R
H(19) H 0.7174 -0.0050 0.5229 0.079 Uiso 1.00 1 c R
H(20) H 0.5747 -0.0312 0.4654 0.078 Uiso 1.00 1 c R
H(21) H 0.5005 0.0370 0.3944 0.074 Uiso 1.00 1 c R
H(22) H 0.5036 0.1854 0.3436 0.065 Uiso 1.00 1 c R
H(23) H 0.4251 0.4392 0.3876 0.061 Uiso 1.00 1 c R
H(24) H 0.3516 0.6244 0.4186 0.070 Uiso 1.00 1 c R
H(25) H 0.4857 0.8044 0.4059 0.070 Uiso 1.00 1 c R
H(26) H 0.6815 0.8017 0.3590 0.071 Uiso 1.00 1 c R
H(27) H 0.7559 0.6169 0.3287 0.058 Uiso 1.00 1 c R
H(28) H 0.7498 0.2033 0.2990 0.072 Uiso 1.00 1 c R
H(29) H 0.7502 0.1664 0.2280 0.098 Uiso 1.00 1 c R
H(30) H 0.6465 0.3111 0.1829 0.104 Uiso 1.00 1 c R
H(31) H 0.5410 0.4896 0.2089 0.093 Uiso 1.00 1 c R
H(32) H 0.5327 0.5256 0.2798 0.073 Uiso 1.00 1 c R

loop_
_atom_site_aniso_label
_atom_site_aniso_U_11
_atom_site_aniso_U_22
_atom_site_aniso_U_33
_atom_site_aniso_U_12
_atom_site_aniso_U_13
_atom_site_aniso_U_23
N(1) 0.051(2) 0.038(2) 0.0353(16) 0.0017(17) 0.0037(16) 0.0024(15)
N(2) 0.059(2) 0.040(2) 0.0372(17) -0.001(2) -0.0078(17) 0.0014(17)
C(1) 0.049(2) 0.050(3) 0.032(2) -0.004(2) 0.009(2) 0.0000(19)
C(2) 0.053(3) 0.058(3) 0.051(2) 0.008(2) 0.008(2) 0.008(2)
C(3) 0.074(3) 0.097(4) 0.044(2) 0.014(3) 0.016(2) 0.021(2)
C(4) 0.086(4) 0.106(4) 0.045(2) 0.014(4) 0.023(2) 0.014(2)
C(5) 0.068(3) 0.093(4) 0.051(2) 0.011(3) 0.019(2) -0.001(2)
C(6) 0.057(3) 0.072(3) 0.038(2) 0.004(2) 0.007(2) 0.001(2)
C(7) 0.042(2) 0.045(2) 0.034(2) 0.003(2) 0.0038(19) 0.003(2)
C(8) 0.046(2) 0.040(2) 0.047(2) -0.005(2) 0.001(2) 0.001(2)
C(9) 0.049(2) 0.051(3) 0.045(2) 0.000(2) -0.004(2) 0.006(2)
C(10) 0.064(3) 0.041(3) 0.058(2) 0.009(2) -0.002(2) 0.006(2)
C(11) 0.076(3) 0.041(3) 0.059(2) 0.003(2) -0.005(2) -0.007(2)
C(12) 0.070(3) 0.040(2) 0.045(2) 0.001(2) -0.011(2) -0.004(2)
C(13) 0.045(2) 0.034(2) 0.037(2) -0.000(2) -0.000(2) -0.0010(18)
C(14) 0.045(2) 0.053(3) 0.057(2) -0.006(2) -0.001(2) 0.011(2)
C(15) 0.060(3) 0.035(2) 0.067(2) -0.008(2) -0.008(2) 0.004(2)
C(16) 0.052(2) 0.037(2) 0.048(2) 0.000(2) -0.013(2) -0.006(2)
C(17) 0.078(3) 0.036(2) 0.069(3) -0.001(2) -0.027(2) -0.011(2)
C(18) 0.090(4) 0.053(3) 0.057(2) 0.020(3) -0.013(3) -0.018(2)
C(19) 0.073(3) 0.050(3) 0.045(2) 0.023(2) 0.003(2) -0.005(2)
C(20) 0.062(3) 0.040(2) 0.038(2) 0.009(2) 0.003(2) 0.002(2)
C(21) 0.045(2) 0.029(2) 0.041(2) 0.001(2) -0.009(2) -0.0002(18)
C(22) 0.044(2) 0.029(2) 0.0342(18) -0.0003(19) -0.0055(18) 0.0004(17)
C(23) 0.046(2) 0.030(2) 0.038(2) 0.005(2) 0.0037(19) 0.0019(17)
C(24) 0.046(2) 0.027(2) 0.044(2) 0.006(2) 0.0099(19) -0.0010(19)
C(25) 0.056(2) 0.040(2) 0.042(2) 0.012(2) 0.004(2) -0.001(2)
C(26) 0.069(3) 0.054(3) 0.043(2) 0.020(2) 0.010(2) 0.011(2)
C(27) 0.093(4) 0.040(2) 0.065(3) 0.003(3) 0.016(3) 0.016(2)
C(28) 0.083(4) 0.032(2) 0.079(3) -0.004(2) 0.007(3) 0.010(2)
C(29) 0.058(3) 0.034(2) 0.056(2) 0.002(2) 0.008(2) 0.005(2)
C(30) 0.066(3) 0.038(3) 0.081(3) -0.011(2) -0.000(2) 0.005(2)
C(31) 0.049(3) 0.046(3) 0.067(2) -0.007(2) -0.013(2) -0.007(2)
C(32) 0.048(2) 0.035(2) 0.044(2) -0.002(2) -0.004(2) -0.0003(19)
C(33) 0.040(2) 0.043(2) 0.044(2) 0.000(2) -0.005(2) 0.001(2)
C(34) 0.048(3) 0.045(3) 0.059(2) -0.001(2) -0.003(2) 0.009(2)
C(35) 0.051(3) 0.061(3) 0.063(2) 0.012(2) 0.001(2) -0.002(2)
C(36) 0.063(3) 0.048(3) 0.064(2) 0.015(2) -0.014(2) -0.006(2)
C(37) 0.060(3) 0.038(3) 0.079(3) 0.005(2) -0.004(2) 0.011(2)
C(38) 0.044(2) 0.047(2) 0.055(2) -0.003(2) 0.005(2) 0.011(2)
C(39) 0.048(2) 0.056(3) 0.048(2) -0.009(2) -0.011(2) -0.004(2)
C(40) 0.064(3) 0.061(3) 0.055(2) -0.003(2) -0.013(2) -0.008(2)
C(41) 0.089(4) 0.104(5) 0.052(2) -0.003(3) -0.012(2) -0.023(3)
C(42) 0.093(4) 0.118(5) 0.048(2) -0.017(4) -0.011(3) -0.017(3)
C(43) 0.095(4) 0.087(4) 0.050(2) -0.009(3) -0.023(2) 0.010(2)
C(44) 0.064(3) 0.069(3) 0.050(2) -0.003(2) -0.012(2) 0.005(2)

loop_
_atom_type_symbol
_atom_type_description
_atom_type_scat_dispersion_real
_atom_type_scat_dispersion_imag
_atom_type_scat_source
C C 0.003 0.002
;
International Tables for Crystallography
(1992, Vol. C, Tables 4.2.6.8 and 6.1.1.4)
;
H H 0.000 0.000
;
International Tables for Crystallography
(1992, Vol. C, Table 6.1.1.4)
;
N N 0.006 0.003
;
International Tables for Crystallography
(1992, Vol. C, Tables 4.2.6.8 and 6.1.1.4)
;

loop_
_geom_angle_atom_site_label_1
_geom_angle_atom_site_label_2
_geom_angle_atom_site_label_3
_geom_angle
_geom_angle_publ_flag
C(1) N(1) C(7) 118.6(3) yes
C(1) N(1) C(13) 119.8(3) yes
C(7) N(1) C(13) 118.1(2) yes
C(32) N(2) C(33) 115.8(2) yes
C(32) N(2) C(39) 120.5(3) yes
C(33) N(2) C(39) 121.0(3) yes
N(1) C(1) C(2) 118.5(3) yes
N(1) C(1) C(6) 121.5(3) yes
C(2) C(1) C(6) 120.0(3) yes
C(1) C(2) C(3) 120.0(4) yes
C(2) C(3) C(4) 120.0(4) yes
C(3) C(4) C(5) 119.6(4) yes
C(4) C(5) C(6) 120.5(4) yes
C(1) C(6) C(5) 119.9(4) yes
N(1) C(7) C(8) 120.4(3) yes
N(1) C(7) C(12) 119.5(3) yes
C(8) C(7) C(12) 120.1(3) yes
C(7) C(8) C(9) 120.0(3) yes
C(8) C(9) C(10) 119.9(3) yes
C(9) C(10) C(11) 119.8(4) yes
C(10) C(11) C(12) 120.5(4) yes
C(7) C(12) C(11) 119.6(3) yes
N(1) C(13) C(14) 119.8(3) yes
N(1) C(13) C(22) 119.8(3) yes
C(14) C(13) C(22) 120.3(3) yes
C(13) C(14) C(15) 120.8(4) yes
C(14) C(15) C(16) 121.0(4) yes
C(15) C(16) C(17) 122.3(4) yes
C(15) C(16) C(21) 119.0(3) yes
C(17) C(16) C(21) 118.6(3) yes
C(16) C(17) C(18) 121.3(4) yes
C(17) C(18) C(19) 120.3(4) yes
C(18) C(19) C(20) 120.3(4) yes
C(19) C(20) C(21) 120.9(4) yes
C(16) C(21) C(20) 118.6(3) yes
C(16) C(21) C(22) 119.5(3) yes
C(20) C(21) C(22) 121.9(3) yes
C(13) C(22) C(21) 119.3(3) yes
C(13) C(22) C(23) 121.3(3) yes
C(21) C(22) C(23) 119.3(3) yes
C(22) C(23) C(24) 120.7(3) yes
C(22) C(23) C(32) 121.0(3) yes
C(24) C(23) C(32) 118.2(3) yes
C(23) C(24) C(25) 121.3(3) yes
C(23) C(24) C(29) 119.6(3) yes
C(25) C(24) C(29) 119.1(3) yes
C(24) C(25) C(26) 120.0(3) yes
C(25) C(26) C(27) 120.0(4) yes
C(26) C(27) C(28) 121.1(4) yes
C(27) C(28) C(29) 121.4(4) yes
C(24) C(29) C(28) 118.4(3) yes
C(24) C(29) C(30) 118.5(3) yes
C(28) C(29) C(30) 123.0(4) yes
C(29) C(30) C(31) 121.2(4) yes
C(30) C(31) C(32) 121.1(4) yes
N(2) C(32) C(23) 118.7(3) yes
N(2) C(32) C(31) 119.9(3) yes
C(23) C(32) C(31) 121.2(3) yes
N(2) C(33) C(34) 119.9(3) yes
N(2) C(33) C(38) 120.6(3) yes
C(34) C(33) C(38) 119.4(4) yes
C(33) C(34) C(35) 120.8(4) yes
C(34) C(35) C(36) 119.4(4) yes
C(35) C(36) C(37) 120.0(4) yes
C(36) C(37) C(38) 120.3(4) yes
C(33) C(38) C(37) 120.0(4) yes
N(2) C(39) C(40) 120.6(3) yes
N(2) C(39) C(44) 120.7(3) yes
C(40) C(39) C(44) 118.7(3) yes
C(39) C(40) C(41) 120.8(4) yes
C(40) C(41) C(42) 119.8(5) yes
C(41) C(42) C(43) 119.8(4) yes
C(42) C(43) C(44) 121.0(5) yes
C(39) C(44) C(43) 119.9(4) yes
C(1) C(2) H(1) 120.0 no
C(3) C(2) H(1) 120.0 no
C(2) C(3) H(2) 120.0 no
C(4) C(3) H(2) 120.0 no
C(3) C(4) H(3) 120.2 no
C(5) C(4) H(3) 120.2 no
C(4) C(5) H(4) 119.7 no
C(6) C(5) H(4) 119.7 no
C(1) C(6) H(5) 120.1 no
C(5) C(6) H(5) 120.1 no
C(7) C(8) H(6) 120.0 no
C(9) C(8) H(6) 120.0 no
C(8) C(9) H(7) 120.1 no
C(10) C(9) H(7) 120.1 no
C(9) C(10) H(8) 120.1 no
C(11) C(10) H(8) 120.1 no
C(10) C(11) H(9) 119.7 no
C(12) C(11) H(9) 119.7 no
C(7) C(12) H(10) 120.2 no
C(11) C(12) H(10) 120.2 no
C(13) C(14) H(11) 119.6 no
C(15) C(14) H(11) 119.6 no
C(14) C(15) H(12) 119.5 no
C(16) C(15) H(12) 119.5 no
C(16) C(17) H(13) 119.4 no
C(18) C(17) H(13) 119.4 no
C(17) C(18) H(14) 119.9 no
C(19) C(18) H(14) 119.9 no
C(18) C(19) H(15) 119.8 no
C(20) C(19) H(15) 119.8 no
C(19) C(20) H(16) 119.6 no
C(21) C(20) H(16) 119.6 no
C(24) C(25) H(17) 120.0 no
C(26) C(25) H(17) 120.0 no
C(25) C(26) H(18) 120.0 no
C(27) C(26) H(18) 120.0 no
C(26) C(27) H(19) 119.5 no
C(28) C(27) H(19) 119.5 no
C(27) C(28) H(20) 119.3 no
C(29) C(28) H(20) 119.3 no
C(29) C(30) H(21) 119.4 no
C(31) C(30) H(21) 119.4 no
C(30) C(31) H(22) 119.5 no
C(32) C(31) H(22) 119.5 no
C(33) C(34) H(23) 119.6 no
C(35) C(34) H(23) 119.6 no
C(34) C(35) H(24) 120.3 no
C(36) C(35) H(24) 120.3 no
C(35) C(36) H(25) 120.0 no
C(37) C(36) H(25) 120.0 no
C(36) C(37) H(26) 119.8 no
C(38) C(37) H(26) 119.8 no
C(33) C(38) H(27) 120.0 no
C(37) C(38) H(27) 120.0 no
C(39) C(40) H(28) 119.6 no
C(41) C(40) H(28) 119.6 no
C(40) C(41) H(29) 120.1 no
C(42) C(41) H(29) 120.1 no
C(41) C(42) H(30) 120.1 no
C(43) C(42) H(30) 120.1 no
C(42) C(43) H(31) 119.5 no
C(44) C(43) H(31) 119.5 no
C(39) C(44) H(32) 120.1 no
C(43) C(44) H(32) 120.1 no

loop_
_geom_bond_atom_site_label_1
_geom_bond_atom_site_label_2
_geom_bond_distance
_geom_bond_publ_flag
N(1) C(1) 1.431(4) yes
N(1) C(7) 1.434(5) yes
N(1) C(13) 1.428(5) yes
N(2) C(32) 1.444(5) yes
N(2) C(33) 1.433(5) yes
N(2) C(39) 1.417(4) yes
C(1) C(2) 1.390(6) yes
C(1) C(6) 1.374(6) yes
C(2) C(3) 1.382(5) yes
C(3) C(4) 1.380(7) yes
C(4) C(5) 1.384(7) yes
C(5) C(6) 1.380(5) yes
C(7) C(8) 1.383(5) yes
C(7) C(12) 1.381(6) yes
C(8) C(9) 1.381(6) yes
C(9) C(10) 1.376(6) yes
C(10) C(11) 1.386(6) yes
C(11) C(12) 1.371(6) yes
C(13) C(14) 1.413(6) yes
C(13) C(22) 1.380(5) yes
C(14) C(15) 1.359(6) yes
C(15) C(16) 1.409(6) yes
C(16) C(17) 1.415(6) yes
C(16) C(21) 1.413(5) yes
C(17) C(18) 1.361(7) yes
C(18) C(19) 1.391(7) yes
C(19) C(20) 1.370(6) yes
C(20) C(21) 1.417(5) yes
C(21) C(22) 1.439(5) yes
C(22) C(23) 1.486(5) yes
C(23) C(24) 1.445(5) yes
C(23) C(32) 1.389(5) yes
C(24) C(25) 1.421(5) yes
C(24) C(29) 1.430(5) yes
C(25) C(26) 1.380(5) yes
C(26) C(27) 1.408(7) yes
C(27) C(28) 1.346(7) yes
C(28) C(29) 1.411(6) yes
C(29) C(30) 1.400(6) yes
C(30) C(31) 1.365(6) yes
C(31) C(32) 1.388(6) yes
C(33) C(34) 1.374(5) yes
C(33) C(38) 1.388(6) yes
C(34) C(35) 1.391(6) yes
C(35) C(36) 1.377(7) yes
C(36) C(37) 1.382(6) yes
C(37) C(38) 1.379(6) yes
C(39) C(40) 1.391(6) yes
C(39) C(44) 1.397(6) yes
C(40) C(41) 1.382(6) yes
C(41) C(42) 1.384(8) yes
C(42) C(43) 1.369(8) yes
C(43) C(44) 1.380(6) yes
C(2) H(1) 0.950 no
C(3) H(2) 0.950 no
C(4) H(3) 0.950 no
C(5) H(4) 0.950 no
C(6) H(5) 0.950 no
C(8) H(6) 0.950 no
C(9) H(7) 0.950 no
C(10) H(8) 0.950 no
C(11) H(9) 0.950 no
C(12) H(10) 0.950 no
C(14) H(11) 0.950 no
C(15) H(12) 0.950 no
C(17) H(13) 0.950 no
C(18) H(14) 0.950 no
C(19) H(15) 0.950 no
C(20) H(16) 0.950 no
C(25) H(17) 0.950 no
C(26) H(18) 0.950 no
C(27) H(19) 0.950 no
C(28) H(20) 0.950 no
C(30) H(21) 0.950 no
C(31) H(22) 0.950 no
C(34) H(23) 0.950 no
C(35) H(24) 0.950 no
C(36) H(25) 0.950 no
C(37) H(26) 0.950 no
C(38) H(27) 0.950 no
C(40) H(28) 0.950 no
C(41) H(29) 0.950 no
C(42) H(30) 0.950 no
C(43) H(31) 0.950 no
C(44) H(32) 0.950 no

loop_
_cod_related_entry_id
_cod_related_entry_database
_cod_related_entry_code
1 ChemSpider 19604215
